data_2022471
loop_
_publ_author_name
'Mason, Helen E.'
'Howard, Judith A. K.'
'Sparkes, Hazel A.'

_publ_section_title
;
 Selected solid-state behaviour of three di-<i>tert</i>-butyl-substituted
 <i>N</i>-salicylideneaniline derivatives: temperature-induced phase
 transitions and chromic behaviour
;
_journal_coeditor_code WV3002
_journal_issue 10
_journal_name_full 'Acta Crystallographica Section C'
_journal_page_first 659
_journal_page_last 667
_journal_paper_doi 10.1107/S2053229621008780
_journal_volume 77
_journal_year 2021
_chemical_formula_iupac 'C21 H26 Cl N O'
_chemical_formula_moiety 'C21 H26 Cl N O'
_chemical_formula_sum 'C21 H26 Cl N O'
_chemical_formula_weight 343.88
_chemical_name_common N-(4-chloroaniline)-3,5-di-tertbutylsalicylidene
_chemical_name_systematic
;
(<i>E</i>)-2,4-Di-<i>tert</i>-butyl-6-{[(4-chlorophenyl)imino]methyl}phenol
;
_space_group_crystal_system monoclinic
_space_group_IT_number 14
_space_group_name_Hall '-P 2ybc'
_space_group_name_H-M_alt 'P 1 21/c 1'
_atom_sites_solution_hydrogens mixed
_atom_sites_solution_primary direct
_audit_creation_method
;
Olex2 1.3
(compiled 2020.02.04 svn.rd84adfe8 for OlexSys, GUI svn.r6032)
;
_cell_angle_alpha 90
_cell_angle_beta 92.296(5)
_cell_angle_gamma 90
_cell_formula_units_Z 4
_cell_length_a 17.8739(13)
_cell_length_b 10.4846(7)
_cell_length_c 10.3312(6)
_cell_measurement_reflns_used 1038
_cell_measurement_temperature 250(2)
_cell_measurement_theta_max 30.5212
_cell_measurement_theta_min 2.7635
_cell_volume 1934.5(2)
_computing_cell_refinement
;
CrysAlis PRO (Oxford Diffraction, 2010)
;
_computing_data_collection
;
CrysAlis PRO (Oxford Diffraction, 2010)
;
_computing_data_reduction
;
CrysAlis PRO (Oxford Diffraction, 2010)
;
_computing_molecular_graphics
;
OLEX2 (Dolomanov <i>et al.</i>,  2009)
;
_computing_publication_material
;
OLEX2 (Dolomanov <i>et al.</i>,  2009)
;
_computing_structure_refinement
;
SHELXL2018 (Sheldrick, 2015)
;
_computing_structure_solution
;
SHELXS (Sheldrick, 2008)
;
_diffrn_ambient_temperature 250(2)
_diffrn_detector_area_resol_mean 16.1511
_diffrn_measured_fraction_theta_full 0.998
_diffrn_measured_fraction_theta_max 0.998
_diffrn_measurement_device_type 'Oxford Diffraction Xcalibur Sapphire3 Gemini ultra'
_diffrn_measurement_method '\w scans'
_diffrn_radiation_monochromator graphite
_diffrn_radiation_type 'Mo K\a'
_diffrn_radiation_wavelength 0.71073
_diffrn_reflns_av_R_equivalents 0.0475
_diffrn_reflns_av_unetI/netI 0.0789
_diffrn_reflns_limit_h_max 19
_diffrn_reflns_limit_h_min -19
_diffrn_reflns_limit_k_max 11
_diffrn_reflns_limit_k_min -7
_diffrn_reflns_limit_l_max 11
_diffrn_reflns_limit_l_min -8
_diffrn_reflns_number 5874
_diffrn_reflns_theta_full 22.985
_diffrn_reflns_theta_max 22.985
_diffrn_reflns_theta_min 2.769
_diffrn_source 'Enhance (Mo) X-ray Source'
_exptl_absorpt_coefficient_mu 0.204
_exptl_absorpt_correction_T_max 1.00000
_exptl_absorpt_correction_T_min 0.65142
_exptl_absorpt_correction_type multi-scan
_exptl_absorpt_process_details
;
[CrysAlis PRO (Oxford Diffraction, 2010), based on expressions
derived by Clark & Reid (1995)]
;
_exptl_crystal_colour yellow
_exptl_crystal_density_diffrn 1.181
_exptl_crystal_description block
_exptl_crystal_F_000 736
_exptl_crystal_size_max 0.3292
_exptl_crystal_size_mid 0.2823
_exptl_crystal_size_min 0.0992
_refine_diff_density_max 0.162
_refine_diff_density_min -0.187
_refine_ls_extinction_method none
_refine_ls_goodness_of_fit_ref 1.061
_refine_ls_hydrogen_treatment mixed
_refine_ls_matrix_type full
_refine_ls_number_parameters 277
_refine_ls_number_reflns 2688
_refine_ls_number_restraints 181
_refine_ls_restrained_S_all 1.095
_refine_ls_R_factor_all 0.1080
_refine_ls_R_factor_gt 0.0623
_refine_ls_shift/su_max 0.001
_refine_ls_shift/su_mean 0.000
_refine_ls_structure_factor_coef Fsqd
_refine_ls_weighting_details 'w=1/[\s^2^(Fo^2^)+(0.0507P)^2^+0.0321P] where P=(Fo^2^+2Fc^2^)/3'
_refine_ls_weighting_scheme calc
_refine_ls_wR_factor_gt 0.1214
_refine_ls_wR_factor_ref 0.1445
_reflns_number_gt 1737
_reflns_number_total 2688
_reflns_threshold_expression 'I > 2\s(I)'
_cod_data_source_file wv3002sup1.cif
_cod_data_source_block 2_250K
_cod_database_code 2022471
_shelx_space_group_comment
;
The symmetry employed for this shelxl refinement is uniquely defined
by the following loop, which should always be used as a source of
symmetry information in preference to the above space-group names.
They are only intended as comments.
;
_shelx_estimated_absorpt_t_min 0.936
_shelx_estimated_absorpt_t_max 0.980

loop_
_space_group_symop_operation_xyz
'x, y, z'
'-x, y+1/2, -z+1/2'
'-x, -y, -z'
'x, -y-1/2, z-1/2'

loop_
_atom_site_type_symbol
_atom_site_label
_atom_site_fract_x
_atom_site_fract_y
_atom_site_fract_z
_atom_site_U_iso_or_equiv
_atom_site_adp_type
_atom_site_calc_flag
_atom_site_occupancy
_atom_site_disorder_assembly
_atom_site_disorder_group
Cl Cl1 1.13193(6) 0.94179(11) 0.78151(10) 0.0691(4) Uani d 1 . .
N N1 0.88654(16) 0.7052(3) 0.4607(3) 0.0459(8) Uani d 1 . .
C C2 0.71228(19) 0.5467(3) 0.2106(3) 0.0349(9) Uani d 1 . .
C C6 0.77403(19) 0.7227(4) 0.3262(3) 0.0418(9) Uani d 1 . .
C C1 0.76985(19) 0.5921(3) 0.2939(3) 0.0386(9) Uani d 1 . .
C C5 0.71951(19) 0.8063(3) 0.2757(3) 0.0434(10) Uani d 1 . .
H H5 0.722514 0.893005 0.298350 0.052 Uiso calc 1 . .
C C8 0.94377(11) 0.7642(2) 0.5401(2) 0.0432(10) Uani d 1 . .
C C13 1.01412(13) 0.70754(19) 0.5448(2) 0.0538(11) Uani d 1 . .
H H13 1.022330 0.632377 0.497882 0.065 Uiso calc 1 . .
C C12 1.07234(10) 0.7620(2) 0.6190(2) 0.0542(11) Uani d 1 . .
H H12 1.119915 0.723660 0.622222 0.065 Uiso calc 1 . .
C C11 1.06020(11) 0.8731(2) 0.6884(2) 0.0464(10) Uani d 1 . .
C C10 0.98984(14) 0.9298(2) 0.6837(2) 0.0603(12) Uani d 1 . .
H H10 0.981636 1.005007 0.730646 0.072 Uiso calc 1 . .
C C9 0.93163(10) 0.8754(2) 0.6095(2) 0.0596(12) Uani d 1 . .
H H9 0.884051 0.913726 0.606306 0.072 Uiso calc 1 . .
C C3 0.6605(2) 0.6363(4) 0.1633(3) 0.0405(9) Uani d 1 . .
H H3 0.621839 0.607366 0.106242 0.049 Uiso calc 1 . .
C C7 0.8341(2) 0.7737(4) 0.4093(3) 0.0479(10) Uani d 1 . .
H H7 0.834531 0.861802 0.426299 0.057 Uiso calc 1 . .
C C4 0.66174(19) 0.7664(3) 0.1944(3) 0.0387(9) Uani d 1 . .
C C14 0.7063(2) 0.4057(3) 0.1714(3) 0.0420(9) Uani d 1 . .
C C18 0.6015(2) 0.8594(3) 0.1406(3) 0.0442(10) Uani d 1 . .
C C15 0.6983(2) 0.3227(4) 0.2931(3) 0.0573(12) Uani d 1 . .
H H15A 0.652023 0.343992 0.334006 0.086 Uiso calc 1 . .
H H15B 0.740319 0.338326 0.353403 0.086 Uiso calc 1 . .
H H15C 0.697570 0.233342 0.268618 0.086 Uiso calc 1 . .
C C17 0.6382(2) 0.3786(4) 0.0810(3) 0.0601(12) Uani d 1 . .
H H17A 0.642360 0.426888 0.001536 0.090 Uiso calc 1 . .
H H17B 0.592913 0.403505 0.123160 0.090 Uiso calc 1 . .
H H17C 0.636144 0.288238 0.061051 0.090 Uiso calc 1 . .
C C16 0.7765(2) 0.3644(4) 0.1009(3) 0.0562(11) Uani d 1 . .
H H16A 0.820429 0.375223 0.158144 0.084 Uiso calc 1 . .
H H16B 0.781606 0.416537 0.024131 0.084 Uiso calc 1 . .
H H16C 0.771877 0.275530 0.075867 0.084 Uiso calc 1 . .
O O1 0.82155(14) 0.5102(2) 0.3454(2) 0.0505(7) Uani d 1 . .
H H1 0.854(2) 0.560(3) 0.393(3) 0.061 Uiso d 1 . .
C C19A 0.6145(15) 0.9993(10) 0.177(3) 0.071(5) Uani d 0.186(3) A 2
H H19A 0.625435 1.005722 0.269877 0.107 Uiso calc 0.186(3) A 2
H H19B 0.569945 1.048448 0.154559 0.107 Uiso calc 0.186(3) A 2
H H19C 0.656466 1.032480 0.130986 0.107 Uiso calc 0.186(3) A 2
C C20A 0.5964(16) 0.848(3) -0.0077(8) 0.062(5) Uani d 0.186(3) A 2
H H20A 0.642755 0.877533 -0.043130 0.093 Uiso calc 0.186(3) A 2
H H20B 0.555090 0.899299 -0.041914 0.093 Uiso calc 0.186(3) A 2
H H20C 0.588199 0.759355 -0.031762 0.093 Uiso calc 0.186(3) A 2
C C21A 0.5258(8) 0.817(3) 0.191(3) 0.072(5) Uani d 0.186(3) A 2
H H21A 0.510607 0.737444 0.149171 0.108 Uiso calc 0.186(3) A 2
H H21B 0.488492 0.881758 0.172063 0.108 Uiso calc 0.186(3) A 2
H H21C 0.530645 0.803503 0.284028 0.108 Uiso calc 0.186(3) A 2
C C21 0.5267(5) 0.7884(9) 0.1091(14) 0.067(3) Uani d 0.430(3) A 1
H H21D 0.533628 0.727840 0.039633 0.101 Uiso calc 0.430(3) A 1
H H21E 0.488407 0.849654 0.082473 0.101 Uiso calc 0.430(3) A 1
H H21F 0.511235 0.743347 0.185598 0.101 Uiso calc 0.430(3) A 1
C C20 0.6277(7) 0.9232(14) 0.0188(10) 0.078(4) Uani d 0.430(3) A 1
H H20D 0.673949 0.968784 0.038304 0.117 Uiso calc 0.430(3) A 1
H H20E 0.589704 0.982636 -0.013368 0.117 Uiso calc 0.430(3) A 1
H H20F 0.636022 0.858912 -0.046640 0.117 Uiso calc 0.430(3) A 1
C C19 0.5826(7) 0.9595(11) 0.2424(10) 0.058(3) Uani d 0.430(3) A 1
H H19D 0.569757 0.917114 0.321951 0.086 Uiso calc 0.430(3) A 1
H H19E 0.540506 1.010508 0.210528 0.086 Uiso calc 0.430(3) A 1
H H19F 0.625644 1.014351 0.259222 0.086 Uiso calc 0.430(3) A 1
C C20B 0.6455(6) 0.9763(10) 0.0889(13) 0.070(4) Uani d 0.384(3) A 3
H H20G 0.674235 1.015577 0.159852 0.106 Uiso calc 0.384(3) A 3
H H20H 0.610355 1.037986 0.051520 0.106 Uiso calc 0.384(3) A 3
H H20I 0.679044 0.948126 0.023244 0.106 Uiso calc 0.384(3) A 3
C C19B 0.5531(8) 0.9061(16) 0.2476(10) 0.067(4) Uani d 0.384(3) A 3
H H19G 0.522430 0.836418 0.277077 0.100 Uiso calc 0.384(3) A 3
H H19H 0.521145 0.974629 0.215108 0.100 Uiso calc 0.384(3) A 3
H H19I 0.584808 0.937131 0.319260 0.100 Uiso calc 0.384(3) A 3
C C21B 0.5564(8) 0.8076(12) 0.0236(12) 0.076(4) Uani d 0.384(3) A 3
H H21G 0.590289 0.777256 -0.040629 0.114 Uiso calc 0.384(3) A 3
H H21H 0.525093 0.874864 -0.013633 0.114 Uiso calc 0.384(3) A 3
H H21I 0.525061 0.737719 0.050679 0.114 Uiso calc 0.384(3) A 3

loop_
_atom_site_aniso_label
_atom_site_aniso_U_11
_atom_site_aniso_U_22
_atom_site_aniso_U_33
_atom_site_aniso_U_12
_atom_site_aniso_U_13
_atom_site_aniso_U_23
Cl1 0.0589(7) 0.0702(9) 0.0765(7) -0.0139(7) -0.0192(5) 0.0017(6)
N1 0.0395(18) 0.046(2) 0.0517(18) -0.0014(18) -0.0062(15) 0.0021(15)
C2 0.038(2) 0.035(2) 0.0313(18) 0.000(2) 0.0008(16) 0.0022(16)
C6 0.044(2) 0.038(2) 0.042(2) 0.002(2) -0.0059(18) 0.0013(18)
C1 0.039(2) 0.038(2) 0.039(2) 0.005(2) 0.0005(17) 0.0088(18)
C5 0.050(2) 0.031(2) 0.048(2) 0.004(2) -0.0048(19) -0.0024(17)
C8 0.038(2) 0.046(3) 0.045(2) 0.000(2) -0.0004(17) 0.0026(19)
C13 0.050(3) 0.047(3) 0.064(2) 0.011(2) -0.009(2) -0.002(2)
C12 0.037(2) 0.062(3) 0.063(2) 0.007(2) -0.0048(19) 0.001(2)
C11 0.044(2) 0.050(3) 0.045(2) -0.002(2) -0.0018(17) 0.0043(19)
C10 0.059(3) 0.068(3) 0.053(2) 0.018(3) -0.010(2) -0.018(2)
C9 0.041(2) 0.078(3) 0.059(2) 0.015(2) -0.008(2) -0.020(2)
C3 0.043(2) 0.045(2) 0.0328(18) 0.001(2) -0.0015(16) -0.0032(17)
C7 0.048(2) 0.041(2) 0.054(2) -0.004(2) -0.004(2) 0.0044(19)
C4 0.043(2) 0.040(2) 0.0336(19) 0.005(2) -0.0005(16) 0.0008(17)
C14 0.047(2) 0.039(2) 0.0393(19) -0.001(2) 0.0009(17) -0.0010(17)
C18 0.047(2) 0.045(2) 0.040(2) 0.015(2) -0.0019(18) -0.0025(19)
C15 0.077(3) 0.042(3) 0.053(2) -0.008(2) 0.007(2) 0.0074(19)
C17 0.071(3) 0.043(3) 0.066(2) -0.007(2) -0.009(2) -0.013(2)
C16 0.065(3) 0.047(3) 0.058(2) 0.006(2) 0.009(2) -0.005(2)
O1 0.0480(17) 0.0390(17) 0.0633(17) 0.0041(14) -0.0135(13) 0.0005(13)
C19A 0.073(10) 0.093(11) 0.049(9) 0.040(9) -0.004(8) 0.000(9)
C20A 0.061(11) 0.077(11) 0.050(9) 0.038(10) 0.011(9) 0.008(9)
C21A 0.057(10) 0.100(11) 0.060(10) 0.035(9) 0.014(9) 0.008(10)
C21 0.052(6) 0.079(7) 0.070(7) 0.027(6) -0.019(6) -0.021(7)
C20 0.088(8) 0.108(9) 0.038(6) 0.044(7) 0.011(6) 0.029(6)
C19 0.047(8) 0.073(8) 0.053(6) 0.017(6) 0.014(5) 0.012(6)
C20B 0.079(8) 0.085(8) 0.048(7) 0.039(7) 0.016(6) 0.023(6)
C19B 0.047(9) 0.097(10) 0.057(6) 0.029(8) 0.008(6) 0.006(7)
C21B 0.080(9) 0.088(8) 0.058(7) 0.044(7) -0.025(7) -0.019(7)

loop_
_atom_type_symbol
_atom_type_description
_atom_type_scat_dispersion_real
_atom_type_scat_dispersion_imag
_atom_type_scat_source
C C 0.0033 0.0016 'International Tables Vol C Tables 4.2.6.8 and 6.1.1.4'
H H 0.0000 0.0000 'International Tables Vol C Tables 4.2.6.8 and 6.1.1.4'
Cl Cl 0.1484 0.1585 'International Tables Vol C Tables 4.2.6.8 and 6.1.1.4'
N N 0.0061 0.0033 'International Tables Vol C Tables 4.2.6.8 and 6.1.1.4'
O O 0.0106 0.0060 'International Tables Vol C Tables 4.2.6.8 and 6.1.1.4'

loop_
_geom_angle_atom_site_label_1
_geom_angle_atom_site_label_2
_geom_angle_atom_site_label_3
_geom_angle_site_symmetry_1
_geom_angle_site_symmetry_3
_geom_angle
_geom_angle_publ_flag
C7 N1 C8 . . 119.5(3) ?
C1 C2 C14 . . 122.1(3) ?
C3 C2 C1 . . 116.7(3) ?
C3 C2 C14 . . 121.2(3) ?
C1 C6 C7 . . 121.9(3) ?
C5 C6 C1 . . 119.4(3) ?
C5 C6 C7 . . 118.6(3) ?
C2 C1 C6 . . 120.4(3) ?
O1 C1 C2 . . 120.0(3) ?
O1 C1 C6 . . 119.6(3) ?
C6 C5 H5 . . 118.8 ?
C4 C5 C6 . . 122.4(3) ?
C4 C5 H5 . . 118.8 ?
C13 C8 N1 . . 117.5(2) ?
C13 C8 C9 . . 120.0 ?
C9 C8 N1 . . 122.5(2) ?
C8 C13 H13 . . 120.0 ?
C8 C13 C12 . . 120.0 ?
C12 C13 H13 . . 120.0 ?
C13 C12 H12 . . 120.0 ?
C11 C12 C13 . . 120.0 ?
C11 C12 H12 . . 120.0 ?
C12 C11 Cl1 . . 120.56(15) ?
C10 C11 Cl1 . . 119.44(15) ?
C10 C11 C12 . . 120.0 ?
C11 C10 H10 . . 120.0 ?
C11 C10 C9 . . 120.0 ?
C9 C10 H10 . . 120.0 ?
C8 C9 H9 . . 120.0 ?
C10 C9 C8 . . 120.0 ?
C10 C9 H9 . . 120.0 ?
C2 C3 H3 . . 117.6 ?
C2 C3 C4 . . 124.8(3) ?
C4 C3 H3 . . 117.6 ?
N1 C7 C6 . . 123.5(4) ?
N1 C7 H7 . . 118.3 ?
C6 C7 H7 . . 118.3 ?
C5 C4 C3 . . 116.3(3) ?
C5 C4 C18 . . 121.8(3) ?
C3 C4 C18 . . 121.9(3) ?
C2 C14 C15 . . 109.7(3) ?
C2 C14 C16 . . 110.3(3) ?
C17 C14 C2 . . 112.6(3) ?
C17 C14 C15 . . 107.2(3) ?
C17 C14 C16 . . 107.6(3) ?
C16 C14 C15 . . 109.4(3) ?
C4 C18 C21 . . 110.8(5) ?
C4 C18 C20B . . 105.5(5) ?
C19A C18 C4 . . 114.9(9) ?
C19A C18 C20A . . 109.0(9) ?
C19A C18 C21A . . 108.8(9) ?
C20A C18 C4 . . 108.8(10) ?
C20A C18 C21A . . 107.3(8) ?
C21A C18 C4 . . 107.7(9) ?
C20 C18 C4 . . 110.2(5) ?
C20 C18 C21 . . 109.2(5) ?
C20 C18 C19 . . 110.6(6) ?
C19 C18 C4 . . 110.9(5) ?
C19 C18 C21 . . 105.1(6) ?
C19B C18 C4 . . 110.7(6) ?
C19B C18 C20B . . 107.8(6) ?
C19B C18 C21B . . 113.2(6) ?
C21B C18 C4 . . 113.6(5) ?
C21B C18 C20B . . 105.4(6) ?
C14 C15 H15A . . 109.5 ?
C14 C15 H15B . . 109.5 ?
C14 C15 H15C . . 109.5 ?
H15A C15 H15B . . 109.5 ?
H15A C15 H15C . . 109.5 ?
H15B C15 H15C . . 109.5 ?
C14 C17 H17A . . 109.5 ?
C14 C17 H17B . . 109.5 ?
C14 C17 H17C . . 109.5 ?
H17A C17 H17B . . 109.5 ?
H17A C17 H17C . . 109.5 ?
H17B C17 H17C . . 109.5 ?
C14 C16 H16A . . 109.5 ?
C14 C16 H16B . . 109.5 ?
C14 C16 H16C . . 109.5 ?
H16A C16 H16B . . 109.5 ?
H16A C16 H16C . . 109.5 ?
H16B C16 H16C . . 109.5 ?
C1 O1 H1 . . 105(2) ?
C18 C19A H19A . . 109.5 ?
C18 C19A H19B . . 109.5 ?
C18 C19A H19C . . 109.5 ?
H19A C19A H19B . . 109.5 ?
H19A C19A H19C . . 109.5 ?
H19B C19A H19C . . 109.5 ?
C18 C20A H20A . . 109.5 ?
C18 C20A H20B . . 109.5 ?
C18 C20A H20C . . 109.5 ?
H20A C20A H20B . . 109.5 ?
H20A C20A H20C . . 109.5 ?
H20B C20A H20C . . 109.5 ?
C18 C21A H21A . . 109.5 ?
C18 C21A H21B . . 109.5 ?
C18 C21A H21C . . 109.5 ?
H21A C21A H21B . . 109.5 ?
H21A C21A H21C . . 109.5 ?
H21B C21A H21C . . 109.5 ?
C18 C21 H21D . . 109.5 ?
C18 C21 H21E . . 109.5 ?
C18 C21 H21F . . 109.5 ?
H21D C21 H21E . . 109.5 ?
H21D C21 H21F . . 109.5 ?
H21E C21 H21F . . 109.5 ?
C18 C20 H20D . . 109.5 ?
C18 C20 H20E . . 109.5 ?
C18 C20 H20F . . 109.5 ?
H20D C20 H20E . . 109.5 ?
H20D C20 H20F . . 109.5 ?
H20E C20 H20F . . 109.5 ?
C18 C19 H19D . . 109.5 ?
C18 C19 H19E . . 109.5 ?
C18 C19 H19F . . 109.5 ?
H19D C19 H19E . . 109.5 ?
H19D C19 H19F . . 109.5 ?
H19E C19 H19F . . 109.5 ?
C18 C20B H20G . . 109.5 ?
C18 C20B H20H . . 109.5 ?
C18 C20B H20I . . 109.5 ?
H20G C20B H20H . . 109.5 ?
H20G C20B H20I . . 109.5 ?
H20H C20B H20I . . 109.5 ?
C18 C19B H19G . . 109.5 ?
C18 C19B H19H . . 109.5 ?
C18 C19B H19I . . 109.5 ?
H19G C19B H19H . . 109.5 ?
H19G C19B H19I . . 109.5 ?
H19H C19B H19I . . 109.5 ?
C18 C21B H21G . . 109.5 ?
C18 C21B H21H . . 109.5 ?
C18 C21B H21I . . 109.5 ?
H21G C21B H21H . . 109.5 ?
H21G C21B H21I . . 109.5 ?
H21H C21B H21I . . 109.5 ?

loop_
_geom_bond_atom_site_label_1
_geom_bond_atom_site_label_2
_geom_bond_site_symmetry_2
_geom_bond_distance
_geom_bond_publ_flag
Cl1 C11 . 1.7285(18) ?
N1 C8 . 1.426(3) ?
N1 C7 . 1.280(4) ?
C2 C1 . 1.398(4) ?
C2 C3 . 1.394(4) ?
C2 C14 . 1.536(5) ?
C6 C1 . 1.411(5) ?
C6 C5 . 1.396(4) ?
C6 C7 . 1.450(4) ?
C1 O1 . 1.354(4) ?
C5 H5 . 0.9400 ?
C5 C4 . 1.370(4) ?
C8 C13 . 1.3900 ?
C8 C9 . 1.3900 ?
C13 H13 . 0.9400 ?
C13 C12 . 1.3900 ?
C12 H12 . 0.9400 ?
C12 C11 . 1.3900 ?
C11 C10 . 1.3900 ?
C10 H10 . 0.9400 ?
C10 C9 . 1.3900 ?
C9 H9 . 0.9400 ?
C3 H3 . 0.9400 ?
C3 C4 . 1.401(5) ?
C7 H7 . 0.9400 ?
C4 C18 . 1.540(5) ?
C14 C15 . 1.541(4) ?
C14 C17 . 1.531(4) ?
C14 C16 . 1.539(5) ?
C18 C19A . 1.531(8) ?
C18 C20A . 1.536(7) ?
C18 C21A . 1.537(8) ?
C18 C21 . 1.554(6) ?
C18 C20 . 1.515(6) ?
C18 C19 . 1.534(6) ?
C18 C20B . 1.561(7) ?
C18 C19B . 1.512(6) ?
C18 C21B . 1.526(6) ?
C15 H15A . 0.9700 ?
C15 H15B . 0.9700 ?
C15 H15C . 0.9700 ?
C17 H17A . 0.9700 ?
C17 H17B . 0.9700 ?
C17 H17C . 0.9700 ?
C16 H16A . 0.9700 ?
C16 H16B . 0.9700 ?
C16 H16C . 0.9700 ?
O1 H1 . 0.91(3) ?
C19A H19A . 0.9700 ?
C19A H19B . 0.9700 ?
C19A H19C . 0.9700 ?
C20A H20A . 0.9700 ?
C20A H20B . 0.9700 ?
C20A H20C . 0.9700 ?
C21A H21A . 0.9700 ?
C21A H21B . 0.9700 ?
C21A H21C . 0.9700 ?
C21 H21D . 0.9700 ?
C21 H21E . 0.9700 ?
C21 H21F . 0.9700 ?
C20 H20D . 0.9700 ?
C20 H20E . 0.9700 ?
C20 H20F . 0.9700 ?
C19 H19D . 0.9700 ?
C19 H19E . 0.9700 ?
C19 H19F . 0.9700 ?
C20B H20G . 0.9700 ?
C20B H20H . 0.9700 ?
C20B H20I . 0.9700 ?
C19B H19G . 0.9700 ?
C19B H19H . 0.9700 ?
C19B H19I . 0.9700 ?
C21B H21G . 0.9700 ?
C21B H21H . 0.9700 ?
C21B H21I . 0.9700 ?

loop_
_geom_hbond_atom_site_label_D
_geom_hbond_atom_site_label_H
_geom_hbond_atom_site_label_A
_geom_hbond_site_symmetry_A
_geom_hbond_distance_DH
_geom_hbond_distance_HA
_geom_hbond_distance_DA
_geom_hbond_angle_DHA
_geom_hbond_publ_flag
O1 H1 N1 . 0.91(3) 1.76(4) 2.615(4) 155(3) yes

loop_
_geom_torsion_atom_site_label_1
_geom_torsion_atom_site_label_2
_geom_torsion_atom_site_label_3
_geom_torsion_atom_site_label_4
_geom_torsion_site_symmetry_1
_geom_torsion_site_symmetry_2
_geom_torsion_site_symmetry_3
_geom_torsion_site_symmetry_4
_geom_torsion
_geom_torsion_publ_flag
Cl1 C11 C10 C9 . . . . -179.81(17) ?
N1 C8 C13 C12 . . . . 179.0(2) ?
N1 C8 C9 C10 . . . . -179.0(2) ?
C2 C3 C4 C5 . . . . 1.2(5) ?
C2 C3 C4 C18 . . . . -178.6(3) ?
C6 C5 C4 C3 . . . . -0.5(5) ?
C6 C5 C4 C18 . . . . 179.4(3) ?
C1 C2 C3 C4 . . . . -0.8(5) ?
C1 C2 C14 C15 . . . . 60.0(4) ?
C1 C2 C14 C17 . . . . 179.3(3) ?
C1 C2 C14 C16 . . . . -60.5(4) ?
C1 C6 C5 C4 . . . . -0.6(5) ?
C1 C6 C7 N1 . . . . -1.1(6) ?
C5 C6 C1 C2 . . . . 1.0(5) ?
C5 C6 C1 O1 . . . . -178.3(3) ?
C5 C6 C7 N1 . . . . 179.7(3) ?
C5 C4 C18 C19A . . . . 4.0(13) ?
C5 C4 C18 C20A . . . . 126.5(13) ?
C5 C4 C18 C21A . . . . -117.4(13) ?
C5 C4 C18 C21 . . . . -153.1(6) ?
C5 C4 C18 C20 . . . . 85.9(8) ?
C5 C4 C18 C19 . . . . -36.8(7) ?
C5 C4 C18 C20B . . . . 48.1(7) ?
C5 C4 C18 C19B . . . . -68.3(8) ?
C5 C4 C18 C21B . . . . 163.0(8) ?
C8 N1 C7 C6 . . . . 179.3(3) ?
C8 C13 C12 C11 . . . . 0.0 ?
C13 C8 C9 C10 . . . . 0.0 ?
C13 C12 C11 Cl1 . . . . 179.81(17) ?
C13 C12 C11 C10 . . . . 0.0 ?
C12 C11 C10 C9 . . . . 0.0 ?
C11 C10 C9 C8 . . . . 0.0 ?
C9 C8 C13 C12 . . . . 0.0 ?
C3 C2 C1 C6 . . . . -0.3(5) ?
C3 C2 C1 O1 . . . . 179.0(3) ?
C3 C2 C14 C15 . . . . -120.7(3) ?
C3 C2 C14 C17 . . . . -1.4(4) ?
C3 C2 C14 C16 . . . . 118.8(3) ?
C3 C4 C18 C19A . . . . -176.1(13) ?
C3 C4 C18 C20A . . . . -53.6(13) ?
C3 C4 C18 C21A . . . . 62.4(13) ?
C3 C4 C18 C21 . . . . 26.7(7) ?
C3 C4 C18 C20 . . . . -94.2(8) ?
C3 C4 C18 C19 . . . . 143.0(6) ?
C3 C4 C18 C20B . . . . -132.1(6) ?
C3 C4 C18 C19B . . . . 111.5(8) ?
C3 C4 C18 C21B . . . . -17.1(9) ?
C7 N1 C8 C13 . . . . -150.8(3) ?
C7 N1 C8 C9 . . . . 28.2(4) ?
C7 C6 C1 C2 . . . . -178.2(3) ?
C7 C6 C1 O1 . . . . 2.5(5) ?
C7 C6 C5 C4 . . . . 178.7(3) ?
C14 C2 C1 C6 . . . . 179.1(3) ?
C14 C2 C1 O1 . . . . -1.7(5) ?
C14 C2 C3 C4 . . . . 179.8(3) ?

_cod_database_fobs_code 2022471
